data_2227270
loop_
_publ_author_name
'Ayikoe, Kouassi'
'Butcher, Ray J.'
'Gultneh, Yilma'

_publ_section_title
;
 Tetra-\m~3~-methanolato-tetrakis[(2-formyl-6-methoxyphenolato)methanolnickel(II)]
;
_journal_coeditor_code BT5390
_journal_issue 11
_journal_name_full 'Acta Crystallographica Section E'
_journal_page_first m1487
_journal_page_last m1488
_journal_paper_doi 10.1107/S1600536810043497
_journal_volume 66
_journal_year 2010
_chemical_formula_iupac '[Ni4 (C H3 O)4 (C8 H7 O3)4 (C H4 O)4]'
_chemical_formula_moiety 'C40 H56 Ni4 O20'
_chemical_formula_sum 'C40 H56 Ni4 O20'
_chemical_formula_weight 1091.69
_chemical_name_systematic
;
Tetra-\m~3~-methanolato-tetrakis[(2-formyl-6-
methoxyphenolato)methanolnickel(II)]
;
_space_group_IT_number 88
_symmetry_cell_setting tetragonal
_symmetry_space_group_name_Hall '-I 4ad'
_symmetry_space_group_name_H-M 'I 41/a :2'
_atom_sites_solution_hydrogens geom
_atom_sites_solution_primary direct
_atom_sites_solution_secondary difmap
_audit_creation_method SHELXL97
_cell_angle_alpha 90.00
_cell_angle_beta 90.00
_cell_angle_gamma 90.00
_cell_formula_units_Z 4
_cell_length_a 22.2670(9)
_cell_length_b 22.2670(9)
_cell_length_c 9.70106(10)
_cell_measurement_reflns_used 4573
_cell_measurement_temperature 110(2)
_cell_measurement_theta_max 29.3157
_cell_measurement_theta_min 4.9551
_cell_volume 4810.0(3)
_computing_cell_refinement 'CrysAlis Pro (Oxford Diffraction, 2007)'
_computing_data_collection 'CrysAlis Pro (Oxford Diffraction, 2007)'
_computing_data_reduction 'CrysAlisPro (Oxford Diffraction, 2007)'
_computing_molecular_graphics 'SHELXTL (Sheldrick, 2008)'
_computing_publication_material 'SHELXTL (Sheldrick, 2008)'
_computing_structure_refinement 'SHELXL97 (Sheldrick, 2008)'
_computing_structure_solution 'SHELXS97 (Sheldrick, 2008)'
_diffrn_ambient_temperature 110(2)
_diffrn_detector_area_resol_mean 10.5081
_diffrn_measured_fraction_theta_full 0.993
_diffrn_measured_fraction_theta_max 0.888
_diffrn_measurement_device_type 'Oxford Xcalibur diffractometer with a Ruby (Gemini Mo) detector'
_diffrn_measurement_method \w
_diffrn_radiation_monochromator graphite
_diffrn_radiation_source 'Enhance (Mo) X-ray Source'
_diffrn_radiation_type MoK\a
_diffrn_radiation_wavelength 0.71073
_diffrn_reflns_av_R_equivalents 0.0354
_diffrn_reflns_av_sigmaI/netI 0.0403
_diffrn_reflns_limit_h_max 30
_diffrn_reflns_limit_h_min -21
_diffrn_reflns_limit_k_max 22
_diffrn_reflns_limit_k_min -30
_diffrn_reflns_limit_l_max 12
_diffrn_reflns_limit_l_min -13
_diffrn_reflns_number 12226
_diffrn_reflns_theta_full 25.00
_diffrn_reflns_theta_max 29.44
_diffrn_reflns_theta_min 4.94
_diffrn_standards_decay_% 2
_diffrn_standards_interval_count 50
_diffrn_standards_number 2
_exptl_absorpt_coefficient_mu 1.615
_exptl_absorpt_correction_T_max 1.00000
_exptl_absorpt_correction_T_min 0.46325
_exptl_absorpt_correction_type multi-scan
_exptl_absorpt_process_details '(CrysAlis Pro; Oxford Diffraction, 2007)'
_exptl_crystal_colour green
_exptl_crystal_density_diffrn 1.508
_exptl_crystal_density_method 'not measured'
_exptl_crystal_description prism
_exptl_crystal_F_000 2272
_exptl_crystal_size_max 0.47
_exptl_crystal_size_mid 0.28
_exptl_crystal_size_min 0.24
_refine_diff_density_max 0.322
_refine_diff_density_min -0.259
_refine_ls_extinction_method none
_refine_ls_goodness_of_fit_ref 0.991
_refine_ls_hydrogen_treatment constr
_refine_ls_matrix_type full
_refine_ls_number_parameters 149
_refine_ls_number_reflns 2962
_refine_ls_number_restraints 0
_refine_ls_restrained_S_all 0.991
_refine_ls_R_factor_all 0.0493
_refine_ls_R_factor_gt 0.0315
_refine_ls_shift/su_max 0.001
_refine_ls_shift/su_mean 0.000
_refine_ls_structure_factor_coef Fsqd
_refine_ls_weighting_details 'calc w = 1/[\s^2^(Fo^2^)+(0.0454P)^2^] where P=(Fo^2^+2Fc^2^)/3'
_refine_ls_weighting_scheme calc
_refine_ls_wR_factor_gt 0.0785
_refine_ls_wR_factor_ref 0.0809
_reflns_number_gt 2131
_reflns_number_total 2962
_reflns_threshold_expression I>2\s(I)
_cod_data_source_file bt5390.cif
_cod_data_source_block I
_cod_original_sg_symbol_H-M 'I 41/a'
_cod_database_code 2227270
_cod_database_fobs_code 2227270

loop_
_symmetry_equiv_pos_as_xyz
'x, y, z'
'-x+1/2, -y, z+1/2'
'-y+3/4, x+1/4, z+1/4'
'y+3/4, -x+3/4, z+3/4'
'x+1/2, y+1/2, z+1/2'
'-x+1, -y+1/2, z+1'
'-y+5/4, x+3/4, z+3/4'
'y+5/4, -x+5/4, z+5/4'
'-x, -y, -z'
'x-1/2, y, -z-1/2'
'y-3/4, -x-1/4, -z-1/4'
'-y-3/4, x-3/4, -z-3/4'
'-x+1/2, -y+1/2, -z+1/2'
'x, y+1/2, -z'
'y-1/4, -x+1/4, -z+1/4'
'-y-1/4, x-1/4, -z-1/4'

loop_
_atom_site_type_symbol
_atom_site_label
_atom_site_fract_x
_atom_site_fract_y
_atom_site_fract_z
_atom_site_U_iso_or_equiv
_atom_site_adp_type
_atom_site_calc_flag
_atom_site_refinement_flags
_atom_site_occupancy
_atom_site_disorder_assembly
_atom_site_disorder_group
Ni Ni 0.478914(11) 0.183990(11) 0.26340(2) 0.02258(10) Uani d . 1 . .
O O1 0.39721(6) 0.14647(6) 0.26250(13) 0.0269(3) Uani d . 1 . .
O O2 0.48379(6) 0.17818(7) 0.05257(15) 0.0344(4) Uani d . 1 . .
O O3 0.28657(6) 0.11763(6) 0.31043(15) 0.0336(3) Uani d . 1 . .
O O1S 0.48109(6) 0.19293(6) 0.47507(13) 0.0232(3) Uani d . 1 . .
O O2S 0.52889(7) 0.10453(6) 0.27601(15) 0.0351(4) Uani d . 1 . .
H H2S 0.5524 0.1035 0.3436 0.042 Uiso calc R 1 . .
C C1 0.36431(9) 0.13635(8) 0.1537(2) 0.0264(4) Uani d . 1 . .
C C2 0.38418(10) 0.14135(10) 0.0123(2) 0.0326(5) Uani d . 1 . .
C C3 0.34410(11) 0.12800(11) -0.0989(2) 0.0439(6) Uani d . 1 . .
H H3A 0.3580 0.1314 -0.1911 0.053 Uiso calc R 1 . .
C C4 0.28728(11) 0.11077(11) -0.0753(2) 0.0471(6) Uani d . 1 . .
H H4A 0.2614 0.1016 -0.1502 0.057 Uiso calc R 1 . .
C C5 0.26610(10) 0.10643(10) 0.0628(3) 0.0390(6) Uani d . 1 . .
H H5A 0.2258 0.0944 0.0795 0.047 Uiso calc R 1 . .
C C6 0.30315(9) 0.11932(9) 0.1725(2) 0.0294(5) Uani d . 1 . .
C C7 0.44257(10) 0.16174(11) -0.0244(2) 0.0386(6) Uani d . 1 . .
H H7A 0.4510 0.1629 -0.1203 0.046 Uiso calc R 1 . .
C C8 0.22877(10) 0.09432(13) 0.3404(3) 0.0530(7) Uani d . 1 . .
H H8A 0.1984 0.1170 0.2889 0.080 Uiso calc R 1 . .
H H8B 0.2209 0.0980 0.4394 0.080 Uiso calc R 1 . .
H H8C 0.2271 0.0519 0.3136 0.080 Uiso calc R 1 . .
C C1S 0.46424(10) 0.14354(9) 0.5602(2) 0.0316(5) Uani d . 1 . .
H H1SA 0.4799 0.1497 0.6535 0.047 Uiso calc R 1 . .
H H1SB 0.4809 0.1064 0.5220 0.047 Uiso calc R 1 . .
H H1SC 0.4204 0.1406 0.5635 0.047 Uiso calc R 1 . .
C C2S 0.51222(14) 0.04601(11) 0.2403(3) 0.0646(9) Uani d . 1 . .
H H2SA 0.5060 0.0223 0.3242 0.097 Uiso calc R 1 . .
H H2SB 0.5441 0.0276 0.1848 0.097 Uiso calc R 1 . .
H H2SC 0.4749 0.0471 0.1869 0.097 Uiso calc R 1 . .

loop_
_atom_site_aniso_label
_atom_site_aniso_U_11
_atom_site_aniso_U_22
_atom_site_aniso_U_33
_atom_site_aniso_U_12
_atom_site_aniso_U_13
_atom_site_aniso_U_23
Ni 0.02257(15) 0.02712(16) 0.01804(14) -0.00098(11) 0.00057(10) -0.00374(10)
O1 0.0258(7) 0.0310(8) 0.0241(7) -0.0014(6) -0.0011(6) -0.0027(6)
O2 0.0285(8) 0.0531(10) 0.0218(7) -0.0090(7) 0.0017(6) -0.0082(7)
O3 0.0251(7) 0.0362(8) 0.0394(8) -0.0014(6) 0.0064(7) 0.0024(7)
O1S 0.0285(7) 0.0219(7) 0.0193(7) -0.0004(6) 0.0021(5) 0.0019(5)
O2S 0.0365(8) 0.0299(8) 0.0388(9) 0.0023(7) -0.0096(7) -0.0111(7)
C1 0.0269(10) 0.0214(10) 0.0309(11) -0.0003(8) -0.0010(9) -0.0038(8)
C2 0.0297(11) 0.0402(12) 0.0281(11) -0.0042(10) 0.0004(9) -0.0072(9)
C3 0.0423(14) 0.0598(16) 0.0296(12) -0.0085(12) -0.0021(10) -0.0117(11)
C4 0.0391(14) 0.0616(17) 0.0407(14) -0.0098(12) -0.0123(11) -0.0104(12)
C5 0.0239(11) 0.0391(13) 0.0541(15) -0.0040(9) -0.0052(10) -0.0025(12)
C6 0.0278(11) 0.0254(10) 0.0349(12) 0.0017(9) 0.0020(9) -0.0007(9)
C7 0.0370(13) 0.0560(15) 0.0228(11) -0.0058(12) 0.0034(9) -0.0085(10)
C8 0.0245(12) 0.0724(18) 0.0621(17) -0.0014(12) 0.0080(12) 0.0126(14)
C1S 0.0412(12) 0.0259(11) 0.0276(11) -0.0004(10) 0.0049(10) 0.0053(9)
C2S 0.0657(19) 0.0344(15) 0.094(2) -0.0018(13) -0.0241(16) -0.0189(15)

loop_
_atom_type_symbol
_atom_type_description
_atom_type_scat_dispersion_real
_atom_type_scat_dispersion_imag
_atom_type_scat_source
C C 0.0033 0.0016 'International Tables Vol C Tables 4.2.6.8 and 6.1.1.4'
H H 0.0000 0.0000 'International Tables Vol C Tables 4.2.6.8 and 6.1.1.4'
O O 0.0106 0.0060 'International Tables Vol C Tables 4.2.6.8 and 6.1.1.4'
Ni Ni 0.3393 1.1124 'International Tables Vol C Tables 4.2.6.8 and 6.1.1.4'

loop_
_geom_angle_atom_site_label_1
_geom_angle_atom_site_label_2
_geom_angle_atom_site_label_3
_geom_angle_site_symmetry_1
_geom_angle_site_symmetry_3
_geom_angle
_geom_angle_publ_flag
O1 Ni O1S . 16_656 172.97(5) ?
O1 Ni O2 . . 91.00(5) ?
O1S Ni O2 16_656 . 92.41(5) ?
O1 Ni O1S . 11_666 91.71(5) ?
O1S Ni O1S 16_656 11_666 81.74(6) ?
O2 Ni O1S . 11_666 97.63(6) ?
O1 Ni O1S . . 93.78(5) ?
O1S Ni O1S 16_656 . 82.85(5) ?
O2 Ni O1S . . 175.22(6) ?
O1S Ni O1S 11_666 . 82.32(5) ?
O1 Ni O2S . . 97.51(6) ?
O1S Ni O2S 16_656 . 88.72(5) ?
O2 Ni O2S . . 88.67(6) ?
O1S Ni O2S 11_666 . 168.76(5) ?
O1S Ni O2S . . 90.63(5) ?
C1 O1 Ni . . 125.87(12) ?
C7 O2 Ni . . 125.47(14) ?
C6 O3 C8 . . 116.67(18) ?
C1S O1S Ni . 11_666 119.50(11) ?
C1S O1S Ni . 16_656 120.73(12) ?
Ni O1S Ni 11_666 16_656 97.91(6) ?
C1S O1S Ni . . 119.72(12) ?
Ni O1S Ni 11_666 . 97.19(5) ?
Ni O1S Ni 16_656 . 96.50(5) ?
C2S O2S Ni . . 129.19(15) ?
C2S O2S H2S . . 109.5 ?
Ni O2S H2S . . 113.6 ?
O1 C1 C6 . . 118.61(18) ?
O1 C1 C2 . . 125.64(18) ?
C6 C1 C2 . . 115.75(18) ?
C7 C2 C3 . . 116.59(19) ?
C7 C2 C1 . . 122.81(19) ?
C3 C2 C1 . . 120.55(19) ?
C4 C3 C2 . . 121.3(2) ?
C4 C3 H3A . . 119.4 ?
C2 C3 H3A . . 119.4 ?
C3 C4 C5 . . 119.5(2) ?
C3 C4 H4A . . 120.3 ?
C5 C4 H4A . . 120.3 ?
C6 C5 C4 . . 120.98(19) ?
C6 C5 H5A . . 119.5 ?
C4 C5 H5A . . 119.5 ?
C5 C6 O3 . . 125.44(18) ?
C5 C6 C1 . . 121.94(19) ?
O3 C6 C1 . . 112.62(17) ?
O2 C7 C2 . . 128.4(2) ?
O2 C7 H7A . . 115.8 ?
C2 C7 H7A . . 115.8 ?
O3 C8 H8A . . 109.5 ?
O3 C8 H8B . . 109.5 ?
H8A C8 H8B . . 109.5 ?
O3 C8 H8C . . 109.5 ?
H8A C8 H8C . . 109.5 ?
H8B C8 H8C . . 109.5 ?
O1S C1S H1SA . . 109.5 ?
O1S C1S H1SB . . 109.5 ?
H1SA C1S H1SB . . 109.5 ?
O1S C1S H1SC . . 109.5 ?
H1SA C1S H1SC . . 109.5 ?
H1SB C1S H1SC . . 109.5 ?
O2S C2S H2SA . . 109.5 ?
O2S C2S H2SB . . 109.5 ?
H2SA C2S H2SB . . 109.5 ?
O2S C2S H2SC . . 109.5 ?
H2SA C2S H2SC . . 109.5 ?
H2SB C2S H2SC . . 109.5 ?

loop_
_geom_bond_atom_site_label_1
_geom_bond_atom_site_label_2
_geom_bond_site_symmetry_2
_geom_bond_distance
_geom_bond_publ_flag
Ni O1 . 2.0020(14) ?
Ni O1S 16_656 2.0350(13) ?
Ni O2 . 2.0522(15) ?
Ni O1S 11_666 2.0568(13) ?
Ni O1S . 2.0636(13) ?
Ni O2S . 2.0938(14) ?
O1 C1 . 1.305(2) ?
O2 C7 . 1.239(3) ?
O3 C6 . 1.389(2) ?
O3 C8 . 1.418(3) ?
O1S C1S . 1.425(2) ?
O1S Ni 11_666 2.0350(13) ?
O1S Ni 16_656 2.0568(13) ?
O2S C2S . 1.398(3) ?
O2S H2S . 0.8400 ?
C1 C6 . 1.425(3) ?
C1 C2 . 1.445(3) ?
C2 C7 . 1.423(3) ?
C2 C3 . 1.431(3) ?
C3 C4 . 1.342(3) ?
C3 H3A . 0.9500 ?
C4 C5 . 1.424(3) ?
C4 H4A . 0.9500 ?
C5 C6 . 1.377(3) ?
C5 H5A . 0.9500 ?
C7 H7A . 0.9500 ?
C8 H8A . 0.9800 ?
C8 H8B . 0.9800 ?
C8 H8C . 0.9800 ?
C1S H1SA . 0.9800 ?
C1S H1SB . 0.9800 ?
C1S H1SC . 0.9800 ?
C2S H2SA . 0.9800 ?
C2S H2SB . 0.9800 ?
C2S H2SC . 0.9800 ?

loop_
_geom_hbond_atom_site_label_D
_geom_hbond_atom_site_label_H
_geom_hbond_atom_site_label_A
_geom_hbond_site_symmetry_A
_geom_hbond_distance_DH
_geom_hbond_distance_HA
_geom_hbond_distance_DA
_geom_hbond_angle_DHA
O2S H2S O1 16_656 0.84 2.05 2.8062(19) 150.0
O2S H2S O3 16_656 0.84 2.50 3.181(2) 138.7
C5 H5A O3 7_444 0.95 2.45 3.360(3) 159.3
C1S H1SC O2S 11_666 0.98 2.47 3.106(3) 122.1

loop_
_geom_torsion_atom_site_label_1
_geom_torsion_atom_site_label_2
_geom_torsion_atom_site_label_3
_geom_torsion_atom_site_label_4
_geom_torsion_site_symmetry_1
_geom_torsion_site_symmetry_2
_geom_torsion_site_symmetry_3
_geom_torsion_site_symmetry_4
_geom_torsion
_geom_torsion_publ_flag
O1S Ni O1 C1 16_656 . . . 109.0(4) ?
O2 Ni O1 C1 . . . . -10.03(15) ?
O1S Ni O1 C1 11_666 . . . 87.64(15) ?
O1S Ni O1 C1 . . . . 170.05(15) ?
O2S Ni O1 C1 . . . . -98.82(15) ?
O1 Ni O2 C7 . . . . 6.22(19) ?
O1S Ni O2 C7 16_656 . . . -167.63(19) ?
O1S Ni O2 C7 11_666 . . . -85.64(19) ?
O1S Ni O2 C7 . . . . -174.7(6) ?
O2S Ni O2 C7 . . . . 103.71(19) ?
O1 Ni O1S C1S . . . . 46.98(14) ?
O1S Ni O1S C1S 16_656 . . . -139.22(15) ?
O2 Ni O1S C1S . . . . -132.1(7) ?
O1S Ni O1S C1S 11_666 . . . 138.20(15) ?
O2S Ni O1S C1S . . . . -50.59(14) ?
O1 Ni O1S Ni . . . 11_666 -83.07(6) ?
O1S Ni O1S Ni 16_656 . . 11_666 90.730(9) ?
O2 Ni O1S Ni . . . 11_666 97.9(7) ?
O1S Ni O1S Ni 11_666 . . 11_666 8.15(6) ?
O2S Ni O1S Ni . . . 11_666 179.37(6) ?
O1 Ni O1S Ni . . . 16_656 178.07(5) ?
O1S Ni O1S Ni 16_656 . . 16_656 -8.13(6) ?
O2 Ni O1S Ni . . . 16_656 -1.0(7) ?
O1S Ni O1S Ni 11_666 . . 16_656 -90.708(8) ?
O2S Ni O1S Ni . . . 16_656 80.51(6) ?
O1 Ni O2S C2S . . . . 21.8(2) ?
O1S Ni O2S C2S 16_656 . . . -161.5(2) ?
O2 Ni O2S C2S . . . . -69.1(2) ?
O1S Ni O2S C2S 11_666 . . . 166.6(3) ?
O1S Ni O2S C2S . . . . 115.7(2) ?
Ni O1 C1 C6 . . . . -168.91(13) ?
Ni O1 C1 C2 . . . . 10.5(3) ?
O1 C1 C2 C7 . . . . -3.7(3) ?
C6 C1 C2 C7 . . . . 175.7(2) ?
O1 C1 C2 C3 . . . . 178.9(2) ?
C6 C1 C2 C3 . . . . -1.7(3) ?
C7 C2 C3 C4 . . . . -177.3(2) ?
C1 C2 C3 C4 . . . . 0.2(4) ?
C2 C3 C4 C5 . . . . 0.8(4) ?
C3 C4 C5 C6 . . . . -0.3(3) ?
C4 C5 C6 O3 . . . . 178.63(19) ?
C4 C5 C6 C1 . . . . -1.3(3) ?
C8 O3 C6 C5 . . . . 7.4(3) ?
C8 O3 C6 C1 . . . . -172.74(18) ?
O1 C1 C6 C5 . . . . -178.32(19) ?
C2 C1 C6 C5 . . . . 2.2(3) ?
O1 C1 C6 O3 . . . . 1.8(2) ?
C2 C1 C6 O3 . . . . -177.69(17) ?
Ni O2 C7 C2 . . . . -2.4(4) ?
C3 C2 C7 O2 . . . . 176.9(2) ?
C1 C2 C7 O2 . . . . -0.6(4) ?
